data_1554018
loop_
_publ_author_name
'Sun, Xingxing'
'Zhang, Baicheng'
'Li, Xinyang'
'Trindle, Carl O.'
'Zhang, Guoqing'

_publ_section_title
;
 External Heavy-Atom Effect via Orbital Interactions Revealed by
 Single-Crystal X-ray Diffraction.
;
_journal_issue 29
_journal_name_full 'The journal of physical chemistry. A'
_journal_page_first 5791
_journal_page_last 5797
_journal_paper_doi 10.1021/acs.jpca.6b03867
_journal_volume 120
_journal_year 2016
_chemical_formula_sum 'C14 H12 I N'
_chemical_formula_weight 321.15
_space_group_crystal_system monoclinic
_space_group_IT_number 14
_space_group_name_Hall '-P 2ybc'
_space_group_name_H-M_alt 'P 1 21/c 1'
_atom_sites_solution_hydrogens geom
_audit_creation_method SHELXL-2013
_cell_angle_alpha 90
_cell_angle_beta 97.608(6)
_cell_angle_gamma 90
_cell_formula_units_Z 4
_cell_length_a 5.5702(3)
_cell_length_b 12.2317(8)
_cell_length_c 17.8865(12)
_cell_measurement_reflns_used 1881
_cell_measurement_temperature 291(2)
_cell_measurement_theta_max 28.7904
_cell_measurement_theta_min 3.3244
_cell_volume 1207.93(13)
_computing_cell_refinement 'CrysAlisPro (Agilent Technologies)'
_computing_data_collection 'CrysAlisPro (Agilent Technologies)'
_computing_data_reduction 'CrysAlisPro (Agilent Technologies)'
_computing_molecular_graphics 'Ortep-3 (L. J. Farrugia, 2001)'
_computing_publication_material SHELXL-2013
_computing_structure_refinement 'SHELXL-2013 (Sheldrick, 2013)'
_computing_structure_solution 'SHELXS-97 (Sheldrick, 1997)'
_diffrn_ambient_temperature 291(2)
_diffrn_detector_area_resol_mean 15.9149
_diffrn_measured_fraction_theta_full 0.999
_diffrn_measured_fraction_theta_max 0.999
_diffrn_measurement_device_type 'Gemini S Ultra, Agilent Technologies'
_diffrn_measurement_method '\w scans'
_diffrn_radiation_type MoK\a
_diffrn_radiation_wavelength 0.71073
_diffrn_reflns_av_R_equivalents 0.0372
_diffrn_reflns_av_unetI/netI 0.0425
_diffrn_reflns_Laue_measured_fraction_full 0.999
_diffrn_reflns_Laue_measured_fraction_max 0.999
_diffrn_reflns_limit_h_max 6
_diffrn_reflns_limit_h_min -6
_diffrn_reflns_limit_k_max 14
_diffrn_reflns_limit_k_min -15
_diffrn_reflns_limit_l_max 20
_diffrn_reflns_limit_l_min -22
_diffrn_reflns_number 6901
_diffrn_reflns_point_group_measured_fraction_full 0.999
_diffrn_reflns_point_group_measured_fraction_max 0.999
_diffrn_reflns_theta_full 25.242
_diffrn_reflns_theta_max 26.359
_diffrn_reflns_theta_min 3.331
_diffrn_source 'Enhance (Mo) X-ray Source'
_exptl_absorpt_coefficient_mu 2.622
_exptl_absorpt_correction_T_max 1.00000
_exptl_absorpt_correction_T_min 0.75231
_exptl_absorpt_correction_type multi-scan
_exptl_absorpt_process_details
;
CrysAlisPro, Agilent Technologies,
Version 1.171.36.21 (release 14-08-2012 CrysAlis171 .NET)
(compiled Sep 14 2012,17:21:16)
Empirical absorption correction using spherical harmonics,
 implemented in SCALE3 ABSPACK scaling algorithm.
;
_exptl_crystal_density_diffrn 1.766
_exptl_crystal_F_000 624
_exptl_crystal_size_max 0.360
_exptl_crystal_size_mid 0.320
_exptl_crystal_size_min 0.300
_refine_diff_density_max 0.631
_refine_diff_density_min -0.694
_refine_diff_density_rms 0.081
_refine_ls_extinction_method none
_refine_ls_goodness_of_fit_ref 1.022
_refine_ls_hydrogen_treatment constr
_refine_ls_matrix_type full
_refine_ls_number_parameters 145
_refine_ls_number_reflns 2457
_refine_ls_number_restraints 0
_refine_ls_restrained_S_all 1.022
_refine_ls_R_factor_all 0.0565
_refine_ls_R_factor_gt 0.0368
_refine_ls_shift/su_max 0.000
_refine_ls_shift/su_mean 0.000
_refine_ls_structure_factor_coef Fsqd
_refine_ls_weighting_details 'w=1/[\s^2^(Fo^2^)+(0.0364P)^2^+0.1003P] where P=(Fo^2^+2Fc^2^)/3'
_refine_ls_weighting_scheme calc
_refine_ls_wR_factor_gt 0.0772
_refine_ls_wR_factor_ref 0.0862
_reflns_Friedel_coverage 0.000
_reflns_number_gt 1833
_reflns_number_total 2457
_reflns_threshold_expression 'I > 2\s(I)'
_cod_data_source_file jp6b03867_si_004.cif
_cod_data_source_block shelxl
_cod_original_sg_symbol_H-M 'P 21/c'
_cod_database_code 1554018
_shelx_space_group_comment
;
The symmetry employed for this shelxl refinement is uniquely defined
by the following loop, which should always be used as a source of
symmetry information in preference to the above space-group names.
They are only intended as comments.
;
_shelx_estimated_absorpt_t_min 0.452
_shelx_estimated_absorpt_t_max 0.507
_shelxl_version_number 2013-4

loop_
_space_group_symop_operation_xyz
'x, y, z'
'-x, y+1/2, -z+1/2'
'-x, -y, -z'
'x, -y-1/2, z-1/2'

loop_
_atom_site_label
_atom_site_type_symbol
_atom_site_fract_x
_atom_site_fract_y
_atom_site_fract_z
_atom_site_U_iso_or_equiv
_atom_site_adp_type
_atom_site_occupancy
_atom_site_site_symmetry_order
_atom_site_calc_flag
_atom_site_refinement_flags_posn
_atom_site_refinement_flags_adp
I1 I 0.25031(5) -0.07607(2) 0.56752(2) 0.05975(15) Uani 1 1 d . .
N1 N 0.4612(6) 0.1292(3) 0.69866(19) 0.0465(8) Uani 1 1 d . .
C12 C 0.4732(7) 0.1170(3) 0.7761(2) 0.0440(9) Uani 1 1 d . .
C6 C 0.1563(7) 0.2306(3) 0.7364(2) 0.0450(9) Uani 1 1 d . .
C1 C 0.2707(7) 0.1987(3) 0.6740(2) 0.0443(10) Uani 1 1 d . .
C7 C 0.2852(7) 0.1775(3) 0.8018(2) 0.0438(9) Uani 1 1 d . .
C8 C 0.2633(8) 0.1766(3) 0.8788(2) 0.0526(11) Uani 1 1 d . .
H8 H 0.1379 0.2142 0.8969 0.063 Uiso 1 1 calc R U
C5 C -0.0409(7) 0.3026(3) 0.7254(3) 0.0561(11) Uani 1 1 d . .
H5 H -0.1184 0.3247 0.7658 0.067 Uiso 1 1 calc R U
C2 C 0.1902(8) 0.2369(3) 0.6002(3) 0.0548(11) Uani 1 1 d . .
H2 H 0.2650 0.2157 0.5591 0.066 Uiso 1 1 calc R U
C11 C 0.6394(8) 0.0590(3) 0.8255(3) 0.0517(11) Uani 1 1 d . .
H11 H 0.7628 0.0192 0.8080 0.062 Uiso 1 1 calc R U
C10 C 0.6165(9) 0.0621(3) 0.9009(3) 0.0597(13) Uani 1 1 d . .
H10 H 0.7285 0.0251 0.9350 0.072 Uiso 1 1 calc R U
C4 C -0.1176(8) 0.3398(4) 0.6537(3) 0.0665(14) Uani 1 1 d . .
H4 H -0.2478 0.3879 0.6458 0.080 Uiso 1 1 calc R U
C13 C 0.6261(8) 0.0772(3) 0.6536(3) 0.0514(11) Uani 1 1 d . .
H13A H 0.7902 0.0867 0.6787 0.062 Uiso 1 1 calc R U
H13B H 0.6147 0.1141 0.6053 0.062 Uiso 1 1 calc R U
C9 C 0.4294(9) 0.1193(4) 0.9274(3) 0.0622(12) Uani 1 1 d . .
H9 H 0.4164 0.1189 0.9787 0.075 Uiso 1 1 calc R U
C3 C -0.0038(8) 0.3068(4) 0.5928(3) 0.0641(13) Uani 1 1 d . .
H3 H -0.0617 0.3332 0.5450 0.077 Uiso 1 1 calc R U
C14 C 0.5803(7) -0.0431(3) 0.6400(3) 0.0537(11) Uani 1 1 d . .
H14A H 0.5745 -0.0791 0.6881 0.064 Uiso 1 1 calc R U
H14B H 0.7146 -0.0740 0.6178 0.064 Uiso 1 1 calc R U

loop_
_atom_site_aniso_label
_atom_site_aniso_U_11
_atom_site_aniso_U_22
_atom_site_aniso_U_33
_atom_site_aniso_U_23
_atom_site_aniso_U_13
_atom_site_aniso_U_12
I1 0.0501(2) 0.0679(2) 0.0611(2) -0.00393(15) 0.00684(15) -0.01159(14)
N1 0.0486(19) 0.049(2) 0.044(2) -0.0015(16) 0.0137(16) 0.0031(17)
C12 0.039(2) 0.044(2) 0.048(3) -0.002(2) 0.0043(19) -0.0041(18)
C6 0.043(2) 0.040(2) 0.052(3) -0.0038(19) 0.0050(19) -0.0013(19)
C1 0.041(2) 0.037(2) 0.053(3) -0.0017(19) 0.000(2) -0.0040(18)
C7 0.042(2) 0.041(2) 0.048(2) -0.0065(19) 0.0055(19) -0.0037(18)
C8 0.058(3) 0.048(3) 0.053(3) -0.005(2) 0.017(2) -0.005(2)
C5 0.049(2) 0.049(3) 0.071(3) -0.011(2) 0.007(2) 0.001(2)
C2 0.059(3) 0.046(2) 0.056(3) 0.007(2) -0.006(2) -0.002(2)
C11 0.046(2) 0.049(3) 0.059(3) -0.001(2) 0.003(2) 0.0023(19)
C10 0.069(3) 0.053(3) 0.053(3) 0.002(2) -0.007(3) -0.002(2)
C4 0.055(3) 0.044(3) 0.095(4) 0.002(3) -0.007(3) 0.008(2)
C13 0.042(2) 0.056(3) 0.060(3) -0.007(2) 0.017(2) -0.009(2)
C9 0.084(4) 0.061(3) 0.041(3) 0.001(2) 0.008(3) -0.005(3)
C3 0.069(3) 0.049(3) 0.069(3) 0.013(2) -0.010(3) -0.007(2)
C14 0.040(2) 0.065(3) 0.056(3) -0.005(2) 0.005(2) 0.004(2)

loop_
_atom_type_symbol
_atom_type_description
_atom_type_scat_dispersion_real
_atom_type_scat_dispersion_imag
_atom_type_scat_source
C C 0.0033 0.0016 'International Tables Vol C Tables 4.2.6.8 and 6.1.1.4'
H H 0.0000 0.0000 'International Tables Vol C Tables 4.2.6.8 and 6.1.1.4'
N N 0.0061 0.0033 'International Tables Vol C Tables 4.2.6.8 and 6.1.1.4'
I I -0.4742 1.8119 'International Tables Vol C Tables 4.2.6.8 and 6.1.1.4'

loop_
_geom_angle_atom_site_label_1
_geom_angle_atom_site_label_2
_geom_angle_atom_site_label_3
_geom_angle
C1 N1 C12 108.6(3)
C1 N1 C13 127.5(4)
C12 N1 C13 123.9(4)
N1 C12 C11 129.2(4)
N1 C12 C7 109.2(3)
C11 C12 C7 121.6(4)
C5 C6 C1 119.3(4)
C5 C6 C7 133.9(4)
C1 C6 C7 106.7(3)
N1 C1 C6 108.9(3)
N1 C1 C2 129.4(4)
C6 C1 C2 121.7(4)
C8 C7 C12 118.8(4)
C8 C7 C6 134.6(4)
C12 C7 C6 106.5(3)
C9 C8 C7 119.2(4)
C9 C8 H8 120.4
C7 C8 H8 120.4
C4 C5 C6 118.7(4)
C4 C5 H5 120.6
C6 C5 H5 120.6
C3 C2 C1 116.4(5)
C3 C2 H2 121.8
C1 C2 H2 121.8
C10 C11 C12 118.1(4)
C10 C11 H11 120.9
C12 C11 H11 120.9
C11 C10 C9 121.3(4)
C11 C10 H10 119.3
C9 C10 H10 119.3
C5 C4 C3 121.1(4)
C5 C4 H4 119.4
C3 C4 H4 119.4
N1 C13 C14 114.4(3)
N1 C13 H13A 108.7
C14 C13 H13A 108.7
N1 C13 H13B 108.7
C14 C13 H13B 108.7
H13A C13 H13B 107.6
C8 C9 C10 120.9(4)
C8 C9 H9 119.6
C10 C9 H9 119.6
C2 C3 C4 122.7(5)
C2 C3 H3 118.7
C4 C3 H3 118.7
C13 C14 I1 113.3(3)
C13 C14 H14A 108.9
I1 C14 H14A 108.9
C13 C14 H14B 108.9
I1 C14 H14B 108.9
H14A C14 H14B 107.7

loop_
_geom_bond_atom_site_label_1
_geom_bond_atom_site_label_2
_geom_bond_distance
I1 C14 2.143(4)
N1 C1 1.385(5)
N1 C12 1.386(5)
N1 C13 1.446(5)
C12 C11 1.386(6)
C12 C7 1.408(5)
C6 C5 1.401(5)
C6 C1 1.412(5)
C6 C7 1.443(5)
C1 C2 1.414(5)
C7 C8 1.400(6)
C8 C9 1.374(6)
C8 H8 0.9300
C5 C4 1.375(6)
C5 H5 0.9300
C2 C3 1.371(6)
C2 H2 0.9300
C11 C10 1.372(7)
C11 H11 0.9300
C10 C9 1.390(7)
C10 H10 0.9300
C4 C3 1.391(7)
C4 H4 0.9300
C13 C14 1.508(5)
C13 H13A 0.9700
C13 H13B 0.9700
C9 H9 0.9300
C3 H3 0.9300
C14 H14A 0.9700
C14 H14B 0.9700

loop_
_geom_torsion_atom_site_label_1
_geom_torsion_atom_site_label_2
_geom_torsion_atom_site_label_3
_geom_torsion_atom_site_label_4
_geom_torsion
C1 N1 C12 C11 -177.1(4)
C13 N1 C12 C11 2.3(7)
C1 N1 C12 C7 1.2(4)
C13 N1 C12 C7 -179.4(3)
C12 N1 C1 C6 -0.7(4)
C13 N1 C1 C6 179.9(4)
C12 N1 C1 C2 178.9(4)
C13 N1 C1 C2 -0.5(7)
C5 C6 C1 N1 179.2(3)
C7 C6 C1 N1 0.0(4)
C5 C6 C1 C2 -0.5(6)
C7 C6 C1 C2 -179.6(3)
N1 C12 C7 C8 180.0(4)
C11 C12 C7 C8 -1.6(6)
N1 C12 C7 C6 -1.2(4)
C11 C12 C7 C6 177.3(4)
C5 C6 C7 C8 0.4(8)
C1 C6 C7 C8 179.3(4)
C5 C6 C7 C12 -178.3(4)
C1 C6 C7 C12 0.7(4)
C12 C7 C8 C9 1.8(6)
C6 C7 C8 C9 -176.7(4)
C1 C6 C5 C4 0.2(6)
C7 C6 C5 C4 179.0(4)
N1 C1 C2 C3 -179.3(4)
C6 C1 C2 C3 0.3(6)
N1 C12 C11 C10 178.1(4)
C7 C12 C11 C10 -0.1(6)
C12 C11 C10 C9 1.4(7)
C6 C5 C4 C3 0.3(7)
C1 N1 C13 C14 -105.2(5)
C12 N1 C13 C14 75.5(5)
C7 C8 C9 C10 -0.5(7)
C11 C10 C9 C8 -1.2(7)
C1 C2 C3 C4 0.3(6)
C5 C4 C3 C2 -0.6(7)
N1 C13 C14 I1 69.0(5)
